data_4084593
loop_
_publ_author_name
'Kim, Jee Eon'
'Weinberger, David S.'
'Carroll, Patrick J.'
'Schelter, Eric J.'

_publ_section_title
;
 Synthesis, Structural Characterization, and Carbonyl Addition Reactivity
 of a Terminal Cerium(III) Acetylide Complex
;
_journal_issue 21
_journal_name_full Organometallics
_journal_page_first 5948
_journal_paper_doi 10.1021/om500899z
_journal_volume 33
_journal_year 2014
_chemical_formula_sum 'C47 H68 Ce N6 Na O3'
_chemical_formula_weight 928.18
_space_group_IT_number 14
_symmetry_cell_setting monoclinic
_symmetry_Int_Tables_number 14
_symmetry_space_group_name_Hall '-P 2yn'
_symmetry_space_group_name_H-M 'P 1 21/n 1'
_atom_sites_solution_hydrogens geom
_atom_sites_solution_primary direct
_audit_creation_method SHELXL-97
_cell_angle_alpha 90.00
_cell_angle_beta 101.832(2)
_cell_angle_gamma 90.00
_cell_formula_units_Z 4
_cell_length_a 11.6569(5)
_cell_length_b 16.4218(7)
_cell_length_c 25.5523(11)
_cell_measurement_temperature 143(1)
_cell_volume 4787.5(4)
_computing_data_collection 'Bruker APEX2'
_computing_data_reduction 'Bruker SAINT'
_computing_structure_refinement 'SHELXL-97 (Sheldrick, 2008)'
_computing_structure_solution 'SHELXS-97 (Sheldrick, 2008)'
_diffrn_ambient_temperature 143(1)
_diffrn_measured_fraction_theta_full 0.991
_diffrn_measured_fraction_theta_max 0.991
_diffrn_measurement_device 'CCD Area Detector'
_diffrn_measurement_device_type 'Bruker APEXII'
_diffrn_measurement_method 'phi and omega scans'
_diffrn_radiation_monochromator graphite
_diffrn_radiation_source 'sealed tube'
_diffrn_radiation_type MoK\a
_diffrn_radiation_wavelength 0.71073
_diffrn_reflns_av_R_equivalents 0.0527
_diffrn_reflns_av_sigmaI/netI 0.0367
_diffrn_reflns_limit_h_max 15
_diffrn_reflns_limit_h_min -14
_diffrn_reflns_limit_k_max 21
_diffrn_reflns_limit_k_min -21
_diffrn_reflns_limit_l_max 33
_diffrn_reflns_limit_l_min -33
_diffrn_reflns_number 74890
_diffrn_reflns_theta_full 27.62
_diffrn_reflns_theta_max 27.62
_diffrn_reflns_theta_min 1.63
_exptl_absorpt_coefficient_mu 1.004
_exptl_absorpt_correction_T_max 0.7456
_exptl_absorpt_correction_T_min 0.6550
_exptl_absorpt_correction_type multi-scan
_exptl_absorpt_process_details '(SADABS; Sheldrick, 2007)'
_exptl_crystal_density_diffrn 1.288
_exptl_crystal_density_method 'not measured'
_exptl_crystal_F_000 1940
_exptl_crystal_size_max 0.25
_exptl_crystal_size_mid 0.12
_exptl_crystal_size_min 0.05
_refine_diff_density_max 3.033
_refine_diff_density_min -3.906
_refine_diff_density_rms 0.152
_refine_ls_extinction_method none
_refine_ls_goodness_of_fit_ref 1.383
_refine_ls_hydrogen_treatment constr
_refine_ls_matrix_type full
_refine_ls_number_parameters 539
_refine_ls_number_reflns 11038
_refine_ls_number_restraints 6
_refine_ls_restrained_S_all 1.386
_refine_ls_R_factor_all 0.1088
_refine_ls_R_factor_gt 0.0798
_refine_ls_shift/su_max 0.004
_refine_ls_shift/su_mean 0.000
_refine_ls_structure_factor_coef Fsqd
_refine_ls_weighting_details 'calc w=1/[\s^2^(Fo^2^)+(0.0000P)^2^+44.2044P] where P=(Fo^2^+2Fc^2^)/3'
_refine_ls_weighting_scheme calc
_refine_ls_wR_factor_gt 0.1696
_refine_ls_wR_factor_ref 0.1863
_reflns_number_gt 8488
_reflns_number_total 11038
_reflns_threshold_expression >2sigma(I)
_cod_data_source_file om500899z_si_002.cif
_cod_data_source_block UP4277
_cod_depositor_comments
;
The following automatic conversions were performed:
'_atom_site_symetry_multiplicity' tag replaced with
'_atom_site_symmetry_multiplicity'.

Automatic conversion script
Id: cif_correct_tags 1440 2010-10-19 06:21:57Z saulius 

 Adding full bibliography for 4084592--4084595.cif.
;
_cod_original_sg_symbol_H-M 'P 21/n     '
_cod_database_code 4084593

loop_
_symmetry_equiv_pos_as_xyz
'x, y, z'
'-x+1/2, y+1/2, -z+1/2'
'-x, -y, -z'
'x-1/2, -y-1/2, z-1/2'

loop_
_atom_site_label
_atom_site_type_symbol
_atom_site_fract_x
_atom_site_fract_y
_atom_site_fract_z
_atom_site_U_iso_or_equiv
_atom_site_adp_type
_atom_site_occupancy
_atom_site_symmetry_multiplicity
_atom_site_calc_flag
_atom_site_refinement_flags
Ce1 Ce 0.33422(3) 0.65173(3) 0.305107(16) 0.02720(11) Uani 1 1 d .
Na1 Na 0.1570(2) 0.69376(18) 0.39024(12) 0.0338(6) Uani 1 1 d .
O1 O 0.3666(4) 0.7029(3) 0.39189(19) 0.0297(11) Uani 1 1 d .
O2 O 0.1777(4) 0.7397(3) 0.29762(19) 0.0300(11) Uani 1 1 d .
O3 O 0.2061(4) 0.5724(3) 0.3426(2) 0.0337(11) Uani 1 1 d .
N1 N 0.4717(5) 0.7882(4) 0.3077(2) 0.0316(13) Uani 1 1 d .
N2 N 0.2613(6) 0.6819(4) 0.4965(3) 0.0421(16) Uani 1 1 d .
N3 N 0.1862(5) 0.6309(3) 0.2083(3) 0.0325(14) Uani 1 1 d .
N4 N 0.0811(6) 0.8423(4) 0.3859(2) 0.0368(14) Uani 1 1 d .
N5 N 0.4468(5) 0.5144(4) 0.3473(3) 0.0350(14) Uani 1 1 d .
N6 N -0.0421(6) 0.5970(4) 0.3770(3) 0.0433(17) Uani 1 1 d .
C1 C 0.4253(6) 0.7587(4) 0.4237(3) 0.0281(14) Uani 1 1 d .
C2 C 0.4699(7) 0.8291(4) 0.4035(3) 0.0310(16) Uani 1 1 d .
C3 C 0.5363(9) 0.8836(6) 0.4381(4) 0.058(3) Uani 1 1 d .
H3 H 0.5670 0.9292 0.4243 0.077 Uiso 1 1 calc R
C4 C 0.5588(11) 0.8723(6) 0.4938(4) 0.071(3) Uani 1 1 d .
C5 C 0.5078(10) 0.8059(6) 0.5128(3) 0.055(3) Uani 1 1 d .
H5 H 0.5175 0.7992 0.5496 0.073 Uiso 1 1 calc R
C6 C 0.4428(7) 0.7488(5) 0.4794(3) 0.0360(17) Uani 1 1 d .
C7 C 0.4374(7) 0.8480(5) 0.3451(3) 0.0348(16) Uani 1 1 d .
H7a H 0.3530 0.8546 0.3356 0.046 Uiso 1 1 calc R
H7b H 0.4721 0.9000 0.3392 0.046 Uiso 1 1 calc R
C8 C 0.4377(8) 0.8224(5) 0.2535(3) 0.0412(19) Uani 1 1 d .
H8a H 0.4767 0.8736 0.2520 0.062 Uiso 1 1 calc R
H8b H 0.3544 0.8306 0.2449 0.062 Uiso 1 1 calc R
H8c H 0.4598 0.7854 0.2282 0.062 Uiso 1 1 calc R
C9 C 0.5983(7) 0.7741(6) 0.3213(4) 0.046(2) Uani 1 1 d .
H9a H 0.6201 0.7373 0.2959 0.069 Uiso 1 1 calc R
H9b H 0.6190 0.7510 0.3565 0.069 Uiso 1 1 calc R
H9c H 0.6387 0.8249 0.3205 0.069 Uiso 1 1 calc R
C10 C 0.6338(15) 0.9330(8) 0.5303(5) 0.118(7) Uani 1 1 d .
H10a H 0.6157 0.9872 0.5170 0.176 Uiso 1 1 calc R
H10b H 0.7151 0.9217 0.5315 0.176 Uiso 1 1 calc R
H10c H 0.6181 0.9286 0.5657 0.176 Uiso 1 1 calc R
C11 C 0.3894(7) 0.6765(5) 0.5019(3) 0.0358(17) Uani 1 1 d .
H11a H 0.4076 0.6277 0.4838 0.048 Uiso 1 1 calc R
H11b H 0.4254 0.6710 0.5395 0.048 Uiso 1 1 calc R
C12 C 0.2332(10) 0.7433(7) 0.5325(4) 0.068(3) Uani 1 1 d .
H12a H 0.1497 0.7494 0.5269 0.102 Uiso 1 1 calc R
H12b H 0.2678 0.7942 0.5256 0.102 Uiso 1 1 calc R
H12c H 0.2635 0.7270 0.5688 0.102 Uiso 1 1 calc R
C13 C 0.2175(8) 0.6033(6) 0.5104(4) 0.060(3) Uani 1 1 d .
H13a H 0.2551 0.5890 0.5463 0.090 Uiso 1 1 calc R
H13b H 0.2341 0.5624 0.4861 0.090 Uiso 1 1 calc R
H13c H 0.1343 0.6066 0.5080 0.090 Uiso 1 1 calc R
C14 C 0.0690(6) 0.7556(4) 0.2726(3) 0.0273(14) Uani 1 1 d .
C15 C 0.0108(6) 0.7071(4) 0.2297(3) 0.0303(15) Uani 1 1 d .
C16 C -0.1029(6) 0.7277(5) 0.2034(3) 0.0332(16) Uani 1 1 d .
H16 H -0.1399 0.6958 0.1748 0.044 Uiso 1 1 calc R
C17 C -0.1625(6) 0.7939(5) 0.2183(3) 0.0330(16) Uani 1 1 d .
C18 C -0.1051(6) 0.8393(5) 0.2610(3) 0.0330(16) Uani 1 1 d .
H18 H -0.1444 0.8830 0.2724 0.044 Uiso 1 1 calc R
C19 C 0.0082(6) 0.8230(4) 0.2877(3) 0.0278(14) Uani 1 1 d .
C20 C 0.0623(7) 0.6281(5) 0.2146(3) 0.0374(17) Uani 1 1 d .
H20a H 0.0563 0.5878 0.2416 0.050 Uiso 1 1 calc R
H20b H 0.0144 0.6093 0.1811 0.050 Uiso 1 1 calc R
C21 C 0.2150(5) 0.5494(4) 0.1902(3) 0.0229(13) Uani 1 1 d U
H21a H 0.1641 0.5370 0.1566 0.034 Uiso 1 1 calc R
H21b H 0.2048 0.5094 0.2163 0.034 Uiso 1 1 calc R
H21c H 0.2950 0.5488 0.1859 0.034 Uiso 1 1 calc R
C22 C 0.2021(8) 0.6931(5) 0.1696(3) 0.0419(19) Uani 1 1 d .
H22a H 0.2829 0.6947 0.1668 0.063 Uiso 1 1 calc R
H22b H 0.1795 0.7452 0.1812 0.063 Uiso 1 1 calc R
H22c H 0.1543 0.6802 0.1353 0.063 Uiso 1 1 calc R
C23 C -0.2836(7) 0.8144(6) 0.1885(4) 0.049(2) Uani 1 1 d .
H23a H -0.3212 0.8490 0.2102 0.074 Uiso 1 1 calc R
H23b H -0.3282 0.7652 0.1803 0.074 Uiso 1 1 calc R
H23c H -0.2790 0.8421 0.1559 0.074 Uiso 1 1 calc R
C24 C 0.0716(6) 0.8765(4) 0.3317(3) 0.0322(16) Uani 1 1 d .
H24a H 0.1499 0.8867 0.3258 0.043 Uiso 1 1 calc R
H24b H 0.0313 0.9284 0.3299 0.043 Uiso 1 1 calc R
C25 C -0.0334(8) 0.8469(6) 0.4010(4) 0.053(2) Uani 1 1 d .
H25a H -0.0579 0.9027 0.4008 0.079 Uiso 1 1 calc R
H25b H -0.0274 0.8246 0.4362 0.079 Uiso 1 1 calc R
H25c H -0.0898 0.8163 0.3760 0.079 Uiso 1 1 calc R
C26 C 0.1646(8) 0.8925(6) 0.4238(4) 0.049(2) Uani 1 1 d .
H26a H 0.1430 0.9488 0.4190 0.074 Uiso 1 1 calc R
H26b H 0.2422 0.8850 0.4174 0.074 Uiso 1 1 calc R
H26c H 0.1629 0.8762 0.4598 0.074 Uiso 1 1 calc R
C27 C 0.1946(7) 0.5047(4) 0.3694(3) 0.0335(16) Uani 1 1 d .
C28 C 0.2936(7) 0.4614(5) 0.3958(3) 0.0360(17) Uani 1 1 d .
C29 C 0.2787(8) 0.3897(5) 0.4230(4) 0.048(2) Uani 1 1 d .
H29 H 0.3447 0.3611 0.4401 0.064 Uiso 1 1 calc R
C30 C 0.1693(9) 0.3600(5) 0.4254(4) 0.055(3) Uani 1 1 d .
C31 C 0.0730(8) 0.4034(5) 0.3999(4) 0.052(2) Uani 1 1 d .
H31 H -0.0014 0.3836 0.4007 0.069 Uiso 1 1 calc R
C32 C 0.0830(7) 0.4749(5) 0.3734(4) 0.0398(19) Uani 1 1 d .
C33 C 0.4160(7) 0.4939(5) 0.3989(3) 0.0406(19) Uani 1 1 d .
H33a H 0.4255 0.5423 0.4211 0.054 Uiso 1 1 calc R
H33b H 0.4714 0.4536 0.4168 0.054 Uiso 1 1 calc R
C34 C 0.5717(7) 0.5354(7) 0.3575(4) 0.061(3) Uani 1 1 d .
H34a H 0.6173 0.4895 0.3729 0.092 Uiso 1 1 calc R
H34b H 0.5862 0.5806 0.3818 0.092 Uiso 1 1 calc R
H34c H 0.5934 0.5500 0.3244 0.092 Uiso 1 1 calc R
C35 C 0.4255(9) 0.4448(5) 0.3106(4) 0.052(2) Uani 1 1 d .
H35a H 0.4441 0.4597 0.2770 0.078 Uiso 1 1 calc R
H35b H 0.3445 0.4292 0.3052 0.078 Uiso 1 1 calc R
H35c H 0.4739 0.3999 0.3257 0.078 Uiso 1 1 calc R
C36 C 0.1559(10) 0.2803(6) 0.4545(6) 0.078(4) Uani 1 1 d .
H36a H 0.0768 0.2754 0.4594 0.117 Uiso 1 1 calc R
H36b H 0.2087 0.2803 0.4887 0.117 Uiso 1 1 calc R
H36c H 0.1739 0.2352 0.4336 0.117 Uiso 1 1 calc R
C37 C -0.0221(7) 0.5241(5) 0.3467(4) 0.0421(19) Uani 1 1 d .
H37a H -0.0114 0.5408 0.3116 0.056 Uiso 1 1 calc R
H37b H -0.0912 0.4898 0.3417 0.056 Uiso 1 1 calc R
C38 C -0.0796(8) 0.5728(6) 0.4265(4) 0.055(2) Uani 1 1 d .
H38a H -0.1511 0.5423 0.4176 0.083 Uiso 1 1 calc R
H38b H -0.0921 0.6206 0.4462 0.083 Uiso 1 1 calc R
H38c H -0.0198 0.5398 0.4479 0.083 Uiso 1 1 calc R
C39 C -0.1373(7) 0.6444(6) 0.3441(4) 0.057(3) Uani 1 1 d .
H39a H -0.1126 0.6640 0.3128 0.086 Uiso 1 1 calc R
H39b H -0.1563 0.6898 0.3645 0.086 Uiso 1 1 calc R
H39c H -0.2051 0.6105 0.3337 0.086 Uiso 1 1 calc R
C40 C 0.4767(7) 0.6205(5) 0.2390(4) 0.044(2) Uani 1 1 d .
C41 C 0.5334(7) 0.6045(5) 0.2055(4) 0.0420(19) Uani 1 1 d .
C42 C 0.5957(7) 0.5833(4) 0.1639(4) 0.042(2) Uani 1 1 d .
C43 C 0.5446(11) 0.5961(6) 0.1102(4) 0.065(3) Uani 1 1 d .
H43 H 0.4710 0.6203 0.1016 0.087 Uiso 1 1 calc R
C44 C 0.5997(13) 0.5741(7) 0.0698(5) 0.078(4) Uani 1 1 d .
H44 H 0.5622 0.5809 0.0343 0.104 Uiso 1 1 calc R
C45 C 0.7104(12) 0.5420(7) 0.0823(6) 0.078(4) Uani 1 1 d .
H45 H 0.7497 0.5292 0.0552 0.104 Uiso 1 1 calc R
C46 C 0.7628(9) 0.5288(6) 0.1342(5) 0.063(3) Uani 1 1 d .
H46 H 0.8370 0.5055 0.1423 0.084 Uiso 1 1 calc R
C47 C 0.7068(8) 0.5497(6) 0.1754(4) 0.052(2) Uani 1 1 d .
H47 H 0.7441 0.5410 0.2108 0.070 Uiso 1 1 calc R

loop_
_atom_site_aniso_label
_atom_site_aniso_U_11
_atom_site_aniso_U_22
_atom_site_aniso_U_33
_atom_site_aniso_U_23
_atom_site_aniso_U_13
_atom_site_aniso_U_12
Ce1 0.02116(18) 0.02274(18) 0.0389(2) -0.00071(17) 0.00897(14) 0.00101(16)
Na1 0.0289(15) 0.0286(15) 0.0449(17) 0.0039(13) 0.0098(13) 0.0044(12)
O1 0.031(3) 0.024(2) 0.034(3) -0.001(2) 0.006(2) -0.006(2)
O2 0.025(2) 0.028(3) 0.035(3) -0.001(2) 0.001(2) 0.005(2)
O3 0.023(2) 0.030(3) 0.050(3) 0.005(2) 0.009(2) -0.001(2)
N1 0.023(3) 0.034(3) 0.039(3) 0.002(3) 0.010(3) 0.002(3)
N2 0.035(4) 0.045(4) 0.047(4) 0.013(3) 0.009(3) 0.005(3)
N3 0.034(3) 0.017(3) 0.046(4) -0.007(2) 0.008(3) 0.002(2)
N4 0.042(4) 0.032(3) 0.036(3) 0.002(3) 0.008(3) 0.007(3)
N5 0.019(3) 0.032(3) 0.055(4) 0.003(3) 0.012(3) 0.001(2)
N6 0.026(3) 0.037(4) 0.069(5) 0.011(3) 0.016(3) 0.001(3)
C1 0.026(3) 0.019(3) 0.040(4) 0.003(3) 0.008(3) 0.001(3)
C2 0.037(4) 0.018(3) 0.040(4) 0.001(3) 0.011(3) -0.004(3)
C3 0.077(7) 0.042(5) 0.049(5) 0.000(4) 0.003(5) -0.032(5)
C4 0.102(9) 0.053(6) 0.046(5) -0.002(5) -0.010(6) -0.038(6)
C5 0.087(7) 0.043(5) 0.029(4) -0.002(4) 0.003(4) -0.017(5)
C6 0.040(4) 0.029(4) 0.038(4) 0.002(3) 0.006(3) 0.000(3)
C7 0.035(4) 0.033(4) 0.036(4) 0.008(3) 0.006(3) -0.003(3)
C8 0.048(5) 0.037(4) 0.040(4) 0.006(3) 0.013(4) -0.004(4)
C9 0.023(4) 0.047(5) 0.070(6) -0.003(4) 0.012(4) 0.001(3)
C10 0.200(17) 0.078(9) 0.056(7) -0.004(6) -0.018(9) -0.093(11)
C11 0.039(4) 0.029(4) 0.039(4) 0.009(3) 0.007(3) 0.001(3)
C12 0.080(8) 0.068(7) 0.067(7) 0.010(6) 0.041(6) 0.020(6)
C13 0.045(5) 0.059(6) 0.073(7) 0.024(5) 0.007(5) -0.009(5)
C14 0.020(3) 0.023(3) 0.039(4) 0.005(3) 0.007(3) 0.004(3)
C15 0.028(4) 0.029(4) 0.033(4) 0.004(3) 0.002(3) 0.000(3)
C16 0.022(3) 0.035(4) 0.041(4) 0.003(3) 0.003(3) 0.000(3)
C17 0.020(3) 0.038(4) 0.040(4) 0.010(3) 0.005(3) 0.001(3)
C18 0.028(3) 0.028(4) 0.044(4) 0.007(3) 0.010(3) 0.010(3)
C19 0.023(3) 0.024(3) 0.038(4) 0.004(3) 0.010(3) 0.004(3)
C20 0.035(4) 0.036(4) 0.041(4) -0.005(3) 0.005(3) -0.004(3)
C21 0.0119(18) 0.029(2) 0.028(2) -0.0035(16) 0.0041(15) -0.0005(16)
C22 0.049(5) 0.040(5) 0.039(4) 0.001(4) 0.013(4) -0.003(4)
C23 0.024(4) 0.064(6) 0.057(5) 0.008(5) 0.001(4) 0.012(4)
C24 0.027(4) 0.025(3) 0.046(4) 0.002(3) 0.010(3) 0.007(3)
C25 0.055(5) 0.053(5) 0.056(5) -0.004(5) 0.027(4) -0.005(5)
C26 0.044(5) 0.048(5) 0.053(5) -0.015(4) 0.001(4) 0.003(4)
C27 0.031(4) 0.024(3) 0.046(4) -0.004(3) 0.010(3) -0.006(3)
C28 0.031(4) 0.029(4) 0.050(5) 0.001(3) 0.014(3) -0.001(3)
C29 0.045(5) 0.028(4) 0.075(6) 0.012(4) 0.021(5) 0.009(4)
C30 0.065(6) 0.023(4) 0.089(7) 0.015(4) 0.042(5) 0.004(4)
C31 0.039(5) 0.033(4) 0.090(7) -0.001(4) 0.030(5) -0.012(4)
C32 0.027(4) 0.032(4) 0.063(5) -0.008(4) 0.015(4) -0.004(3)
C33 0.030(4) 0.032(4) 0.059(5) 0.008(4) 0.009(4) 0.011(3)
C34 0.025(4) 0.070(7) 0.087(7) 0.029(6) 0.009(4) 0.003(4)
C35 0.061(6) 0.028(4) 0.076(6) -0.003(4) 0.033(5) 0.009(4)
C36 0.078(8) 0.035(5) 0.137(11) 0.025(6) 0.059(8) 0.005(5)
C37 0.024(4) 0.038(4) 0.065(5) 0.001(4) 0.011(4) -0.012(3)
C38 0.042(5) 0.054(6) 0.075(7) 0.002(5) 0.025(5) 0.004(4)
C39 0.024(4) 0.046(5) 0.102(8) 0.024(5) 0.011(4) 0.002(4)
C40 0.039(4) 0.032(4) 0.064(6) 0.001(4) 0.018(4) 0.002(3)
C41 0.040(4) 0.025(4) 0.066(6) -0.001(4) 0.021(4) -0.001(3)
C42 0.041(4) 0.021(4) 0.074(6) 0.005(4) 0.034(4) 0.003(3)
C43 0.089(8) 0.050(6) 0.068(7) 0.016(5) 0.041(6) 0.017(6)
C44 0.110(10) 0.064(7) 0.076(8) 0.017(6) 0.056(8) 0.007(7)
C45 0.096(10) 0.058(7) 0.104(10) -0.001(7) 0.074(8) -0.009(7)
C46 0.055(6) 0.044(5) 0.104(9) -0.016(6) 0.045(6) -0.006(5)
C47 0.042(5) 0.041(5) 0.080(7) -0.012(5) 0.026(5) -0.008(4)

loop_
_atom_type_symbol
_atom_type_description
_atom_type_scat_dispersion_real
_atom_type_scat_dispersion_imag
_atom_type_scat_source
C C 0.0033 0.0016 'International Tables Vol C Tables 4.2.6.8 and 6.1.1.4'
H H 0.0000 0.0000 'International Tables Vol C Tables 4.2.6.8 and 6.1.1.4'
N N 0.0061 0.0033 'International Tables Vol C Tables 4.2.6.8 and 6.1.1.4'
O O 0.0106 0.0060 'International Tables Vol C Tables 4.2.6.8 and 6.1.1.4'
Na Na 0.0362 0.0249 'International Tables Vol C Tables 4.2.6.8 and 6.1.1.4'
Ce Ce -0.2486 2.6331 'International Tables Vol C Tables 4.2.6.8 and 6.1.1.4'

loop_
_geom_angle_atom_site_label_1
_geom_angle_atom_site_label_2
_geom_angle_atom_site_label_3
_geom_angle
O2 Ce1 O1 79.85(17)
O2 Ce1 O3 79.71(18)
O1 Ce1 O3 78.62(18)
O2 Ce1 C40 131.1(2)
O1 Ce1 C40 132.6(2)
O3 Ce1 C40 133.8(2)
O2 Ce1 N5 149.62(18)
O1 Ce1 N5 87.21(19)
O3 Ce1 N5 70.80(17)
C40 Ce1 N5 77.1(2)
O2 Ce1 N3 70.18(17)
O1 Ce1 N3 148.91(18)
O3 Ce1 N3 87.89(19)
C40 Ce1 N3 76.1(2)
N5 Ce1 N3 114.76(18)
O2 Ce1 N1 86.49(18)
O1 Ce1 N1 72.70(17)
O3 Ce1 N1 149.95(18)
C40 Ce1 N1 74.6(2)
N5 Ce1 N1 115.80(18)
N3 Ce1 N1 112.40(18)
O1 Na1 O3 74.06(18)
O1 Na1 O2 73.27(17)
O3 Na1 O2 72.81(18)
O1 Na1 N4 106.0(2)
O3 Na1 N4 148.6(2)
O2 Na1 N4 77.13(19)
O1 Na1 N2 75.5(2)
O3 Na1 N2 109.3(2)
O2 Na1 N2 146.6(2)
N4 Na1 N2 100.8(2)
O1 Na1 N6 147.9(2)
O3 Na1 N6 75.5(2)
O2 Na1 N6 107.0(2)
N4 Na1 N6 105.3(2)
N2 Na1 N6 105.6(2)
C1 O1 Ce1 143.1(4)
C1 O1 Na1 116.4(4)
Ce1 O1 Na1 89.72(18)
C14 O2 Ce1 145.9(4)
C14 O2 Na1 104.2(4)
Ce1 O2 Na1 87.78(17)
C27 O3 Ce1 145.3(5)
C27 O3 Na1 111.4(5)
Ce1 O3 Na1 89.07(18)
C9 N1 C8 110.3(6)
C9 N1 C7 110.2(6)
C8 N1 C7 107.3(6)
C9 N1 Ce1 115.6(5)
C8 N1 Ce1 104.2(4)
C7 N1 Ce1 108.8(4)
C12 N2 C13 109.1(8)
C12 N2 C11 109.9(8)
C13 N2 C11 108.8(7)
C12 N2 Na1 117.8(6)
C13 N2 Na1 101.4(6)
C11 N2 Na1 109.3(5)
C22 N3 C21 110.6(6)
C22 N3 C20 110.8(6)
C21 N3 C20 107.2(5)
C22 N3 Ce1 112.4(5)
C21 N3 Ce1 104.8(4)
C20 N3 Ce1 110.7(4)
C25 N4 C26 108.1(7)
C25 N4 C24 109.4(6)
C26 N4 C24 108.5(7)
C25 N4 Na1 111.0(5)
C26 N4 Na1 108.9(5)
C24 N4 Na1 110.9(4)
C35 N5 C34 109.2(7)
C35 N5 C33 110.7(6)
C34 N5 C33 108.1(7)
C35 N5 Ce1 112.9(5)
C34 N5 Ce1 104.8(5)
C33 N5 Ce1 110.9(4)
C37 N6 C39 108.2(8)
C37 N6 C38 109.9(7)
C39 N6 C38 108.1(7)
C37 N6 Na1 108.1(4)
C39 N6 Na1 106.3(5)
C38 N6 Na1 115.9(6)
O1 C1 C6 119.5(6)
O1 C1 C2 121.9(6)
C6 C1 C2 118.6(7)
C3 C2 C1 119.8(7)
C3 C2 C7 120.0(7)
C1 C2 C7 120.0(7)
C2 C3 C4 121.9(8)
C5 C4 C3 117.3(8)
C5 C4 C10 122.6(9)
C3 C4 C10 120.1(9)
C4 C5 C6 122.7(8)
C5 C6 C1 119.6(7)
C5 C6 C11 121.0(7)
C1 C6 C11 119.5(7)
N1 C7 C2 117.4(6)
N2 C11 C6 114.0(6)
O2 C14 C19 120.5(6)
O2 C14 C15 121.6(6)
C19 C14 C15 117.9(6)
C16 C15 C14 119.6(7)
C16 C15 C20 118.1(7)
C14 C15 C20 122.0(6)
C17 C16 C15 122.5(7)
C18 C17 C16 117.0(7)
C18 C17 C23 122.4(7)
C16 C17 C23 120.7(7)
C17 C18 C19 123.1(7)
C18 C19 C14 119.9(7)
C18 C19 C24 122.2(6)
C14 C19 C24 117.9(6)
N3 C20 C15 116.6(6)
N4 C24 C19 114.3(6)
O3 C27 C28 120.8(7)
O3 C27 C32 121.3(7)
C28 C27 C32 117.9(7)
C29 C28 C27 119.5(7)
C29 C28 C33 119.0(7)
C27 C28 C33 121.3(7)
C30 C29 C28 122.1(8)
C31 C30 C29 117.9(8)
C31 C30 C36 121.2(9)
C29 C30 C36 120.8(9)
C32 C31 C30 122.2(8)
C31 C32 C27 120.3(8)
C31 C32 C37 122.6(7)
C27 C32 C37 117.1(7)
N5 C33 C28 115.8(7)
N6 C37 C32 113.5(7)
C41 C40 Ce1 174.4(8)
C40 C41 C42 177.0(10)
C47 C42 C43 117.5(9)
C47 C42 C41 122.0(9)
C43 C42 C41 120.5(8)
C44 C43 C42 121.9(11)
C45 C44 C43 119.4(13)
C46 C45 C44 120.1(10)
C45 C46 C47 120.8(11)
C42 C47 C46 120.2(10)

loop_
_geom_bond_atom_site_label_1
_geom_bond_atom_site_label_2
_geom_bond_distance
Ce1 O2 2.304(5)
Ce1 O1 2.329(5)
Ce1 O3 2.332(5)
Ce1 C40 2.652(9)
Ce1 N5 2.719(6)
Ce1 N3 2.732(6)
Ce1 N1 2.748(6)
Na1 O1 2.439(6)
Na1 O3 2.463(6)
Na1 O2 2.542(6)
Na1 N4 2.590(7)
Na1 N2 2.746(8)
Na1 N6 2.776(7)
O1 C1 1.318(8)
O2 C14 1.323(8)
O3 C27 1.326(9)
N1 C9 1.463(9)
N1 C8 1.473(10)
N1 C7 1.480(10)
N2 C12 1.446(12)
N2 C13 1.459(11)
N2 C11 1.474(10)
N3 C22 1.460(10)
N3 C21 1.477(8)
N3 C20 1.486(10)
N4 C25 1.465(10)
N4 C26 1.476(10)
N4 C24 1.476(9)
N5 C35 1.466(11)
N5 C34 1.466(10)
N5 C33 1.476(10)
N6 C37 1.470(11)
N6 C39 1.470(10)
N6 C38 1.474(11)
C1 C6 1.407(10)
C1 C2 1.408(9)
C2 C3 1.381(11)
C2 C7 1.494(10)
C3 C4 1.404(13)
C4 C5 1.377(13)
C4 C10 1.515(13)
C5 C6 1.385(11)
C6 C11 1.508(10)
C14 C19 1.410(9)
C14 C15 1.411(10)
C15 C16 1.400(10)
C15 C20 1.512(10)
C16 C17 1.384(11)
C17 C18 1.377(11)
C17 C23 1.498(10)
C18 C19 1.383(9)
C19 C24 1.496(10)
C27 C28 1.406(11)
C27 C32 1.413(10)
C28 C29 1.396(11)
C28 C33 1.510(11)
C29 C30 1.378(12)
C30 C31 1.376(13)
C30 C36 1.529(12)
C31 C32 1.373(12)
C32 C37 1.509(11)
C40 C41 1.212(12)
C41 C42 1.447(11)
C42 C47 1.382(12)
C42 C43 1.396(14)
C43 C44 1.371(14)
C44 C45 1.369(17)
C45 C46 1.360(17)
C46 C47 1.390(13)
